data_7700556
loop_
_publ_author_name
'Naito, Toshio'
'Watanabe, Naoki'
'Sakamoto, Yuuka'
'Miyaji, Yuuko'
'Shirahata, Takashi'
'Misaki, Yohji'
'Kitou, Shunsuke'
'Sawa, Hiroshi'

_publ_section_title
;
 A molecular crystal with an unprecedentedly long-lived photoexcited
 state.
;
_journal_issue 34
_journal_name_full 'Dalton transactions (Cambridge, England : 2003)'
_journal_page_first 12858
_journal_page_last 12866
_journal_paper_doi 10.1039/c9dt02377a
_journal_volume 48
_journal_year 2019
_chemical_formula_moiety 'C24 H12 Au2 N2 S20'
_chemical_formula_sum 'C24 H12 Au2 N2 S20'
_chemical_formula_weight 1363.51
_chemical_name_systematic BPY[Au(dmit)2]2
_space_group_crystal_system monoclinic
_space_group_IT_number 14
_space_group_name_Hall '-P 2ybc'
_space_group_name_H-M_alt 'P 1 21/c 1'
_symmetry_space_group_name_Hall '-P 2ybc'
_symmetry_space_group_name_H-M 'P 1 21/c 1'
_atom_sites_solution_hydrogens geom
_atom_sites_solution_primary direct
_atom_sites_solution_secondary difmap
_audit_update_record
;
2017-11-09 deposited with the CCDC.    2019-07-04 downloaded from the CCDC.
;
_cell_angle_alpha 90.0000
_cell_angle_beta 100.990(6)
_cell_angle_gamma 90.0000
_cell_formula_units_Z 4
_cell_length_a 11.206(5)
_cell_length_b 14.321(6)
_cell_length_c 23.452(10)
_cell_measurement_reflns_used 10084
_cell_measurement_temperature 105
_cell_measurement_theta_max 31.03
_cell_measurement_theta_min 2.30
_cell_volume 3695(3)
_computing_cell_refinement CrystalClear
_computing_data_collection 'CrystalClear (Rigaku Inc., 2008)'
_computing_data_reduction CrystalClear
_computing_molecular_graphics 'CrystalStructure 4.2.2'
_computing_publication_material 'CrystalStructure 4.2.2 (Rigaku, 2016)'
_computing_structure_refinement 'SHELXL Version 2014/7 (Sheldrick, 2008)'
_computing_structure_solution 'SIR2011 (Burla, et al., 2012)'
_diffrn_ambient_temperature 105
_diffrn_detector_area_resol_mean 7.111
_diffrn_measured_fraction_theta_full 0.996
_diffrn_measured_fraction_theta_max 0.995
_diffrn_measurement_device_type 'Rigaku Saturn724'
_diffrn_measurement_method \w
_diffrn_radiation_type 'Mo K\a'
_diffrn_radiation_wavelength 0.71075
_diffrn_reflns_av_R_equivalents 0.0867
_diffrn_reflns_Laue_measured_fraction_full 0.996
_diffrn_reflns_Laue_measured_fraction_max 0.995
_diffrn_reflns_limit_h_max 13
_diffrn_reflns_limit_h_min -13
_diffrn_reflns_limit_k_max 17
_diffrn_reflns_limit_k_min -17
_diffrn_reflns_limit_l_max 28
_diffrn_reflns_limit_l_min -23
_diffrn_reflns_number 25049
_diffrn_reflns_point_group_measured_fraction_full 0.996
_diffrn_reflns_point_group_measured_fraction_max 0.995
_diffrn_reflns_theta_full 25.242
_diffrn_reflns_theta_max 26.000
_diffrn_reflns_theta_min 1.851
_diffrn_standards_number 0
_exptl_absorpt_coefficient_mu 9.118
_exptl_absorpt_correction_T_max 0.761
_exptl_absorpt_correction_T_min 0.419
_exptl_absorpt_correction_type numerical
_exptl_absorpt_process_details 'NUMABS (Rigaku, 1999)'
_exptl_crystal_colour black
_exptl_crystal_density_diffrn 2.451
_exptl_crystal_density_method 'not measured'
_exptl_crystal_description platelet
_exptl_crystal_F_000 2592.00
_exptl_crystal_recrystallization_method 'Re-crystallisation from solvent: CH3CN'
_exptl_crystal_size_max 0.290
_exptl_crystal_size_mid 0.110
_exptl_crystal_size_min 0.030
_refine_diff_density_max 2.16
_refine_diff_density_min -2.00
_refine_ls_extinction_method none
_refine_ls_goodness_of_fit_ref 1.092
_refine_ls_hydrogen_treatment constr
_refine_ls_number_parameters 443
_refine_ls_number_reflns 7226
_refine_ls_number_restraints 378
_refine_ls_R_factor_all 0.0772
_refine_ls_R_factor_gt 0.0605
_refine_ls_shift/su_max 0.001
_refine_ls_structure_factor_coef Fsqd
_refine_ls_weighting_details 'w = 1/[\s^2^(Fo^2^)+(0.0373P)^2^+16.3950P] where P=(Fo^2^+2Fc^2^)/3'
_refine_ls_weighting_scheme calc
_refine_ls_wR_factor_gt 0.1219
_refine_ls_wR_factor_ref 0.1309
_reflns_Friedel_coverage 0.000
_reflns_number_gt 5948
_reflns_number_total 7226
_reflns_threshold_expression F^2^>2.0\s(F^2^)
_cod_data_source_file c9dt02377a2.cif
_cod_data_source_block 105K_dark
_cod_depositor_comments 'Adding full bibliography for 7700531--7700563.cif.'
_cod_original_cell_volume 3694(3)
_cod_database_code 7700556

loop_
_space_group_symop_id
_space_group_symop_operation_xyz
1 +X,+Y,+Z
2 -X,1/2+Y,1/2-Z
3 -X,-Y,-Z
4 +X,-1/2-Y,-1/2+Z

loop_
_atom_site_label
_atom_site_type_symbol
_atom_site_fract_x
_atom_site_fract_y
_atom_site_fract_z
_atom_site_U_iso_or_equiv
_atom_site_adp_type
_atom_site_occupancy
_atom_site_site_symmetry_order
_atom_site_calc_flag
_atom_site_refinement_flags_posn
_atom_site_refinement_flags_adp
_atom_site_refinement_flags_occupancy
_atom_site_disorder_assembly
_atom_site_disorder_group
Au1A Au 0.99275(5) 0.15024(11) 0.24241(3) 0.0113(2) Uani 0.918(5) 1 d . U P A 1
Au1B Au 0.9988(6) 0.1141(11) 0.2480(3) 0.0096(8) Uani 0.082(5) 1 d . U P A 2
Au2 Au 0.49267(3) 0.12855(3) 0.25183(2) 0.01033(12) Uani 1 1 d . . . . .
S1 S 0.8191(3) 0.1593(2) 0.52322(14) 0.0331(8) Uani 1 1 d . . . . .
S2 S 0.7562(2) 0.1438(2) 0.39521(12) 0.0214(6) Uani 1 1 d . U . . .
S3 S 1.0075(3) 0.1765(2) 0.44956(13) 0.0268(7) Uani 1 1 d . U . . .
S4 S 0.8080(2) 0.14208(19) 0.27403(12) 0.0180(6) Uani 1 1 d . . . . .
S5 S 1.0971(2) 0.1830(2) 0.33598(12) 0.0208(6) Uani 1 1 d . . . . .
S6 S 0.8896(2) 0.1283(2) 0.14765(12) 0.0187(6) Uani 1 1 d . . . . .
S7 S 1.1796(2) 0.14355(19) 0.21397(12) 0.0188(6) Uani 1 1 d . . . . .
S8 S 0.9886(2) 0.1149(2) 0.03674(12) 0.0218(6) Uani 1 1 d . U . . .
S9 S 1.2401(2) 0.13029(19) 0.09485(12) 0.0170(6) Uani 1 1 d . U . . .
S10 S 1.1858(3) 0.1074(2) -0.03265(13) 0.0266(7) Uani 1 1 d . . . . .
S11 S 0.3194(3) 0.1141(3) 0.53234(14) 0.0401(9) Uani 1 1 d . . . . .
S12 S 0.4092(3) 0.0197(2) 0.43516(12) 0.0235(6) Uani 1 1 d . U . . .
S13 S 0.3882(3) 0.2214(2) 0.43426(12) 0.0238(7) Uani 1 1 d . U . . .
S14 S 0.4915(2) 0.01153(18) 0.32016(11) 0.0158(6) Uani 1 1 d . . . . .
S15 S 0.4628(2) 0.24310(18) 0.31842(11) 0.0172(6) Uani 1 1 d . . . . .
S16 S 0.5227(2) 0.01372(18) 0.18609(12) 0.0171(6) Uani 1 1 d . . . . .
S17 S 0.4940(2) 0.24457(18) 0.18233(11) 0.0158(6) Uani 1 1 d . . . . .
S18 S 0.5915(2) 0.0311(2) 0.06886(12) 0.0216(6) Uani 1 1 d . U . . .
S19 S 0.5730(2) 0.2331(2) 0.06658(12) 0.0222(6) Uani 1 1 d . U . . .
S20 S 0.6513(3) 0.1344(2) -0.03209(14) 0.0357(8) Uani 1 1 d . . . . .
N1 N 0.8169(8) 0.3845(5) 0.2489(4) 0.0144(19) Uani 1 1 d . . . . .
N2 N 0.9914(8) 0.4190(6) 0.1801(4) 0.022(2) Uani 1 1 d . . . . .
C1 C 0.8601(10) 0.1580(8) 0.4591(5) 0.024(2) Uani 1 1 d . U . . .
C2 C 0.8604(9) 0.1537(7) 0.3495(5) 0.020(2) Uani 1 1 d . U . . .
C3 C 0.9775(9) 0.1676(7) 0.3735(5) 0.018(2) Uani 1 1 d . U . . .
C4 C 1.0130(9) 0.1289(7) 0.1114(4) 0.016(2) Uani 1 1 d . U . . .
C5 C 1.1298(9) 0.1352(7) 0.1385(4) 0.0137(19) Uani 1 1 d . U . . .
C6 C 1.1397(9) 0.1162(7) 0.0299(5) 0.016(2) Uani 1 1 d . U . . .
C7 C 0.3660(10) 0.1172(8) 0.4697(5) 0.025(2) Uani 1 1 d . U . . .
C8 C 0.4445(9) 0.0776(7) 0.3757(4) 0.017(2) Uani 1 1 d . U . . .
C9 C 0.4357(9) 0.1702(7) 0.3752(4) 0.016(2) Uani 1 1 d . U . . .
C10 C 0.5504(8) 0.0853(7) 0.1291(4) 0.0129(19) Uani 1 1 d . U . . .
C11 C 0.5403(9) 0.1789(7) 0.1280(4) 0.015(2) Uani 1 1 d . U . . .
C12 C 0.6085(10) 0.1325(8) 0.0320(5) 0.021(2) Uani 1 1 d . U . . .
C13 C 0.7322(9) 0.3780(7) 0.2814(5) 0.019(2) Uani 1 1 d . . . . .
H13 H 0.6501 0.3677 0.2631 0.023 Uiso 1 1 calc R U . . .
C14 C 0.7608(10) 0.3858(7) 0.3400(5) 0.022(3) Uani 1 1 d . . . . .
H14 H 0.6993 0.3801 0.3626 0.026 Uiso 1 1 calc R U . . .
C15 C 0.8782(10) 0.4019(7) 0.3662(5) 0.027(3) Uani 1 1 d . . . . .
H15 H 0.8983 0.4085 0.4073 0.033 Uiso 1 1 calc R U . . .
C16 C 0.9666(10) 0.4085(7) 0.3341(5) 0.022(3) Uani 1 1 d . . . . .
H16 H 1.0482 0.4207 0.3526 0.026 Uiso 1 1 calc R U . . .
C17 C 0.9380(9) 0.3975(7) 0.2747(5) 0.015(2) Uani 1 1 d . . . . .
C18 C 1.0308(10) 0.4039(8) 0.2381(5) 0.020(3) Uani 1 1 d . . . . .
C19 C 1.1527(10) 0.3884(7) 0.2585(6) 0.025(3) Uani 1 1 d . . . . .
H19 H 1.1817 0.3782 0.2988 0.030 Uiso 1 1 calc R U . . .
C20 C 1.2331(10) 0.3878(7) 0.2206(6) 0.025(3) Uani 1 1 d . . . . .
H20 H 1.3170 0.3763 0.2348 0.030 Uiso 1 1 calc R U . . .
C21 C 1.1922(10) 0.4036(8) 0.1627(6) 0.029(3) Uani 1 1 d . . . . .
H21 H 1.2475 0.4035 0.1366 0.035 Uiso 1 1 calc R U . . .
C22 C 1.0706(10) 0.4198(8) 0.1425(5) 0.024(3) Uani 1 1 d . . . . .
H22 H 1.0417 0.4316 0.1023 0.028 Uiso 1 1 calc R U . . .
C23 C 0.8603(9) 0.4394(8) 0.1580(5) 0.024(3) Uani 1 1 d . . . . .
H23A H 0.8410 0.4331 0.1152 0.029 Uiso 1 1 calc R U . . .
H23B H 0.8410 0.5039 0.1683 0.029 Uiso 1 1 calc R U . . .
C24 C 0.7873(10) 0.3707(8) 0.1855(5) 0.025(3) Uani 1 1 d . . . . .
H24A H 0.6994 0.3809 0.1710 0.030 Uiso 1 1 calc R U . . .
H24B H 0.8076 0.3061 0.1757 0.030 Uiso 1 1 calc R U . . .

loop_
_atom_site_aniso_label
_atom_site_aniso_U_11
_atom_site_aniso_U_22
_atom_site_aniso_U_33
_atom_site_aniso_U_23
_atom_site_aniso_U_13
_atom_site_aniso_U_12
Au1A 0.0114(2) 0.0104(6) 0.0123(3) -0.0005(3) 0.00274(19) 0.0005(2)
Au1B 0.0085(11) 0.0102(12) 0.0107(11) -0.0009(11) 0.0034(9) 0.0000(11)
Au2 0.0122(2) 0.0105(2) 0.0083(2) 0.00022(15) 0.00204(16) -0.00127(15)
S1 0.0336(18) 0.049(2) 0.0195(17) 0.0054(15) 0.0125(14) 0.0070(15)
S2 0.0178(14) 0.0324(16) 0.0158(15) 0.0006(12) 0.0080(12) -0.0016(12)
S3 0.0211(15) 0.0413(18) 0.0181(15) -0.0019(13) 0.0041(13) 0.0002(13)
S4 0.0129(13) 0.0267(15) 0.0146(15) -0.0033(12) 0.0029(11) -0.0045(11)
S5 0.0162(14) 0.0281(16) 0.0188(15) -0.0031(12) 0.0049(12) -0.0025(12)
S6 0.0107(13) 0.0321(16) 0.0126(14) -0.0023(12) 0.0009(11) -0.0012(11)
S7 0.0106(13) 0.0298(16) 0.0164(15) -0.0068(12) 0.0035(11) -0.0026(11)
S8 0.0124(13) 0.0404(17) 0.0125(15) -0.0026(12) 0.0020(11) -0.0002(12)
S9 0.0126(13) 0.0244(14) 0.0146(14) -0.0017(11) 0.0044(11) -0.0008(11)
S10 0.0190(15) 0.0459(19) 0.0163(16) -0.0017(14) 0.0067(13) -0.0009(13)
S11 0.0298(18) 0.079(3) 0.0142(17) 0.0010(17) 0.0119(14) 0.0006(17)
S12 0.0256(15) 0.0362(17) 0.0104(14) 0.0037(12) 0.0079(12) -0.0049(13)
S13 0.0246(15) 0.0352(16) 0.0119(15) -0.0061(12) 0.0044(12) 0.0063(13)
S14 0.0245(14) 0.0136(13) 0.0105(14) 0.0018(10) 0.0064(12) 0.0003(11)
S15 0.0269(15) 0.0143(13) 0.0100(14) -0.0028(11) 0.0025(12) 0.0010(11)
S16 0.0249(15) 0.0130(13) 0.0147(15) -0.0036(11) 0.0070(12) -0.0004(11)
S17 0.0216(14) 0.0158(14) 0.0112(14) 0.0021(11) 0.0058(12) 0.0010(11)
S18 0.0208(14) 0.0330(16) 0.0125(14) -0.0055(12) 0.0067(12) 0.0001(12)
S19 0.0219(14) 0.0318(16) 0.0138(15) 0.0035(12) 0.0060(12) -0.0040(12)
S20 0.0324(18) 0.063(2) 0.0152(16) -0.0049(16) 0.0144(14) -0.0078(16)
N1 0.020(5) 0.013(4) 0.012(5) 0.004(4) 0.007(4) 0.005(4)
N2 0.021(5) 0.025(5) 0.020(5) -0.003(4) 0.005(4) -0.005(4)
C1 0.024(4) 0.031(4) 0.018(4) 0.001(4) 0.006(4) 0.004(4)
C2 0.018(4) 0.029(4) 0.014(4) -0.003(4) 0.007(4) 0.001(4)
C3 0.018(4) 0.023(4) 0.014(4) -0.001(4) 0.002(4) 0.002(4)
C4 0.012(4) 0.025(4) 0.011(4) -0.005(4) 0.000(3) 0.006(4)
C5 0.012(4) 0.020(4) 0.009(4) -0.005(3) -0.001(3) 0.001(3)
C6 0.014(4) 0.021(4) 0.013(4) 0.003(4) 0.001(3) 0.004(3)
C7 0.018(4) 0.042(5) 0.013(4) -0.002(4) 0.003(4) 0.002(4)
C8 0.017(4) 0.023(4) 0.012(4) 0.004(4) 0.007(4) -0.003(4)
C9 0.010(4) 0.026(4) 0.012(4) 0.004(4) 0.002(3) 0.001(3)
C10 0.008(4) 0.021(4) 0.010(4) -0.003(3) 0.003(3) -0.001(3)
C11 0.014(4) 0.025(4) 0.008(4) -0.001(3) 0.004(3) -0.003(4)
C12 0.019(4) 0.034(4) 0.012(4) -0.004(4) 0.005(4) -0.003(4)
C13 0.012(5) 0.024(6) 0.022(7) -0.001(5) 0.006(5) 0.004(5)
C14 0.032(7) 0.011(5) 0.021(7) 0.008(5) 0.003(6) 0.003(5)
C15 0.036(7) 0.023(6) 0.023(7) 0.004(5) 0.006(6) -0.005(5)
C16 0.023(6) 0.014(6) 0.025(7) 0.002(5) 0.000(5) 0.002(5)
C17 0.014(5) 0.018(6) 0.013(6) -0.003(4) 0.000(5) -0.002(4)
C18 0.025(6) 0.027(6) 0.012(6) 0.003(5) 0.011(5) -0.004(5)
C19 0.019(6) 0.020(6) 0.033(8) -0.003(5) -0.001(6) 0.000(5)
C20 0.017(6) 0.022(6) 0.040(8) -0.011(6) 0.013(6) -0.002(5)
C21 0.020(6) 0.037(7) 0.034(8) -0.004(6) 0.014(6) -0.011(5)
C22 0.025(6) 0.035(7) 0.015(6) 0.001(5) 0.013(5) 0.001(5)
C23 0.028(6) 0.026(6) 0.018(6) 0.003(5) 0.006(5) 0.005(5)
C24 0.025(6) 0.027(7) 0.019(7) -0.012(5) -0.006(5) 0.005(5)

loop_
_atom_type_symbol
_atom_type_description
_atom_type_scat_dispersion_real
_atom_type_scat_dispersion_imag
_atom_type_scat_source
C C 0.0033 0.0016
;
International Tables for Crystallography
(Vol. C, Tables 4.2.6.8 and 6.1.1.4)
;
H H 0.0000 0.0000
;
International Tables for Crystallography
(Vol. C, Table 6.1.1.4)
;
Au Au -2.0133 8.8022
;
International Tables for Crystallography
(Vol. C, Tables 4.2.6.8 and 6.1.1.4)
;
N N 0.0061 0.0033
;
International Tables for Crystallography
(Vol. C, Tables 4.2.6.8 and 6.1.1.4)
;
S S 0.1246 0.1234
;
International Tables for Crystallography
(Vol. C, Tables 4.2.6.8 and 6.1.1.4)
;

loop_
_geom_angle_atom_site_label_1
_geom_angle_atom_site_label_2
_geom_angle_atom_site_label_3
_geom_angle
S7 Au1A S6 91.79(10)
S7 Au1A S5 87.75(10)
S6 Au1A S5 176.12(13)
S7 Au1A S4 174.46(13)
S6 Au1A S4 89.27(10)
S5 Au1A S4 91.56(10)
S7 Au1B S5 86.2(3)
S7 Au1B S4 159.4(8)
S5 Au1B S4 89.9(3)
S7 Au1B S6 88.0(3)
S5 Au1B S6 150.6(7)
S4 Au1B S6 85.6(3)
S14 Au2 S16 88.16(10)
S14 Au2 S17 179.27(9)
S16 Au2 S17 91.11(10)
S14 Au2 S15 91.44(10)
S16 Au2 S15 179.58(10)
S17 Au2 S15 89.29(10)
C1 S2 C2 96.0(5)
C1 S3 C3 96.8(5)
C2 S4 Au1A 99.7(3)
C2 S4 Au1B 97.5(4)
C3 S5 Au1A 98.8(4)
C3 S5 Au1B 96.5(4)
C4 S6 Au1A 99.7(4)
C4 S6 Au1B 99.8(4)
C5 S7 Au1A 99.3(3)
C5 S7 Au1B 101.6(4)
C4 S8 C6 97.1(5)
C6 S9 C5 96.1(5)
C7 S12 C8 96.8(5)
C9 S13 C7 96.4(5)
C8 S14 Au2 99.4(3)
C9 S15 Au2 99.0(4)
C10 S16 Au2 99.3(3)
C11 S17 Au2 99.7(4)
C12 S18 C10 96.0(5)
C11 S19 C12 96.9(5)
C13 N1 C17 120.4(9)
C13 N1 C24 121.4(9)
C17 N1 C24 118.1(8)
C22 N2 C18 121.3(9)
C22 N2 C23 119.5(9)
C18 N2 C23 119.1(9)
S1 C1 S2 122.2(7)
S1 C1 S3 123.6(7)
S2 C1 S3 114.1(6)
C3 C2 S2 118.2(8)
C3 C2 S4 123.2(8)
S2 C2 S4 118.6(6)
C2 C3 S5 126.1(8)
C2 C3 S3 114.8(8)
S5 C3 S3 119.0(6)
C5 C4 S8 115.9(8)
C5 C4 S6 123.8(8)
S8 C4 S6 120.2(6)
C4 C5 S9 117.0(8)
C4 C5 S7 125.1(8)
S9 C5 S7 117.9(6)
S10 C6 S9 122.2(6)
S10 C6 S8 124.0(6)
S9 C6 S8 113.9(6)
S11 C7 S12 124.1(7)
S11 C7 S13 122.9(7)
S12 C7 S13 112.8(6)
C9 C8 S12 117.1(8)
C9 C8 S14 124.0(8)
S12 C8 S14 118.9(6)
C8 C9 S13 116.6(8)
C8 C9 S15 125.0(8)
S13 C9 S15 118.3(6)
C11 C10 S18 117.4(8)
C11 C10 S16 124.7(8)
S18 C10 S16 117.9(6)
C10 C11 S19 115.6(8)
C10 C11 S17 124.0(8)
S19 C11 S17 120.4(6)
S20 C12 S18 123.2(7)
S20 C12 S19 122.7(7)
S18 C12 S19 114.1(6)
N1 C13 C14 121.3(10)
N1 C13 H13 119.4
C14 C13 H13 119.4
C13 C14 C15 119.6(11)
C13 C14 H14 120.2
C15 C14 H14 120.2
C16 C15 C14 120.4(12)
C16 C15 H15 119.8
C14 C15 H15 119.8
C15 C16 C17 119.9(11)
C15 C16 H16 120.0
C17 C16 H16 120.0
C16 C17 N1 118.4(9)
C16 C17 C18 121.9(10)
N1 C17 C18 119.6(9)
N2 C18 C19 118.8(10)
N2 C18 C17 117.5(10)
C19 C18 C17 123.5(10)
C18 C19 C20 120.2(12)
C18 C19 H19 119.9
C20 C19 H19 119.9
C21 C20 C19 120.2(11)
C21 C20 H20 119.9
C19 C20 H20 119.9
C20 C21 C22 119.5(10)
C20 C21 H21 120.2
C22 C21 H21 120.2
N2 C22 C21 120.0(11)
N2 C22 H22 120.0
C21 C22 H22 120.0
N2 C23 C24 107.7(9)
N2 C23 H23A 110.2
C24 C23 H23A 110.2
N2 C23 H23B 110.2
C24 C23 H23B 110.2
H23A C23 H23B 108.5
N1 C24 C23 108.0(9)
N1 C24 H24A 110.1
C23 C24 H24A 110.1
N1 C24 H24B 110.1
C23 C24 H24B 110.1
H24A C24 H24B 108.4

loop_
_geom_bond_atom_site_label_1
_geom_bond_atom_site_label_2
_geom_bond_distance
Au1A S7 2.317(3)
Au1A S6 2.323(3)
Au1A S5 2.329(3)
Au1A S4 2.331(3)
Au1B S7 2.352(7)
Au1B S5 2.362(8)
Au1B S4 2.367(7)
Au1B S6 2.445(9)
Au2 S14 2.321(3)
Au2 S16 2.322(3)
Au2 S17 2.330(3)
Au2 S15 2.333(3)
S1 C1 1.653(11)
S2 C1 1.726(12)
S2 C2 1.735(10)
S3 C1 1.729(11)
S3 C3 1.755(11)
S4 C2 1.763(11)
S5 C3 1.752(10)
S6 C4 1.757(10)
S7 C5 1.756(10)
S8 C4 1.731(10)
S8 C6 1.731(10)
S9 C6 1.724(11)
S9 C5 1.750(10)
S10 C6 1.651(11)
S11 C7 1.650(11)
S12 C7 1.729(11)
S12 C8 1.732(10)
S13 C9 1.738(10)
S13 C7 1.750(12)
S14 C8 1.769(10)
S15 C9 1.764(10)
S16 C10 1.758(10)
S17 C11 1.741(10)
S18 C12 1.719(11)
S18 C10 1.749(10)
S19 C11 1.735(10)
S19 C12 1.737(11)
S20 C12 1.661(11)
N1 C13 1.327(13)
N1 C17 1.390(13)
N1 C24 1.474(13)
N2 C22 1.365(12)
N2 C18 1.366(13)
N2 C23 1.491(13)
C2 C3 1.341(14)
C4 C5 1.345(14)
C8 C9 1.329(14)
C10 C11 1.345(14)
C13 C14 1.356(15)
C13 H13 0.9500
C14 C15 1.361(15)
C14 H14 0.9500
C15 C16 1.358(15)
C15 H15 0.9500
C16 C17 1.378(15)
C16 H16 0.9500
C17 C18 1.471(14)
C18 C19 1.376(15)
C19 C20 1.382(15)
C19 H19 0.9500
C20 C21 1.367(16)
C20 H20 0.9500
C21 C22 1.374(15)
C21 H21 0.9500
C22 H22 0.9500
C23 C24 1.501(15)
C23 H23A 0.9900
C23 H23B 0.9900
C24 H24A 0.9900
C24 H24B 0.9900

loop_
_geom_torsion_atom_site_label_1
_geom_torsion_atom_site_label_2
_geom_torsion_atom_site_label_3
_geom_torsion_atom_site_label_4
_geom_torsion
C2 S2 C1 S1 178.0(8)
C2 S2 C1 S3 1.2(7)
C3 S3 C1 S1 -178.6(8)
C3 S3 C1 S2 -1.8(7)
C1 S2 C2 C3 0.1(10)
C1 S2 C2 S4 178.6(7)
Au1A S4 C2 C3 2.9(10)
Au1B S4 C2 C3 15.9(11)
Au1A S4 C2 S2 -175.5(5)
Au1B S4 C2 S2 -162.5(7)
S2 C2 C3 S5 -178.0(6)
S4 C2 C3 S5 3.5(15)
S2 C2 C3 S3 -1.3(12)
S4 C2 C3 S3 -179.8(6)
Au1A S5 C3 C2 -7.6(11)
Au1B S5 C3 C2 -20.6(11)
Au1A S5 C3 S3 175.8(5)
Au1B S5 C3 S3 162.9(7)
C1 S3 C3 C2 1.9(10)
C1 S3 C3 S5 178.8(7)
C6 S8 C4 C5 -0.4(9)
C6 S8 C4 S6 -177.2(6)
Au1A S6 C4 C5 3.5(10)
Au1B S6 C4 C5 -9.2(10)
Au1A S6 C4 S8 -179.9(5)
Au1B S6 C4 S8 167.3(6)
S8 C4 C5 S9 1.0(12)
S6 C4 C5 S9 177.7(6)
S8 C4 C5 S7 -176.5(6)
S6 C4 C5 S7 0.2(14)
C6 S9 C5 C4 -1.0(9)
C6 S9 C5 S7 176.6(6)
Au1A S7 C5 C4 -3.7(10)
Au1B S7 C5 C4 9.4(11)
Au1A S7 C5 S9 178.8(5)
Au1B S7 C5 S9 -168.1(6)
C5 S9 C6 S10 179.3(7)
C5 S9 C6 S8 0.7(7)
C4 S8 C6 S10 -178.9(7)
C4 S8 C6 S9 -0.3(7)
C8 S12 C7 S11 -179.7(8)
C8 S12 C7 S13 -4.5(7)
C9 S13 C7 S11 179.6(7)
C9 S13 C7 S12 4.3(7)
C7 S12 C8 C9 3.2(9)
C7 S12 C8 S14 -177.5(6)
Au2 S14 C8 C9 -9.1(10)
Au2 S14 C8 S12 171.7(5)
S12 C8 C9 S13 -0.6(12)
S14 C8 C9 S13 -179.8(6)
S12 C8 C9 S15 -178.1(6)
S14 C8 C9 S15 2.7(14)
C7 S13 C9 C8 -2.3(9)
C7 S13 C9 S15 175.4(6)
Au2 S15 C9 C8 5.4(10)
Au2 S15 C9 S13 -172.0(5)
C12 S18 C10 C11 2.4(9)
C12 S18 C10 S16 -178.6(6)
Au2 S16 C10 C11 -6.1(9)
Au2 S16 C10 S18 175.0(5)
S18 C10 C11 S19 -1.2(11)
S16 C10 C11 S19 179.9(5)
S18 C10 C11 S17 177.1(5)
S16 C10 C11 S17 -1.8(14)
C12 S19 C11 C10 -0.7(9)
C12 S19 C11 S17 -179.0(6)
Au2 S17 C11 C10 8.5(9)
Au2 S17 C11 S19 -173.2(5)
C10 S18 C12 S20 178.9(7)
C10 S18 C12 S19 -2.8(7)
C11 S19 C12 S20 -179.4(7)
C11 S19 C12 S18 2.3(7)
C17 N1 C13 C14 1.5(15)
C24 N1 C13 C14 176.4(9)
N1 C13 C14 C15 0.9(16)
C13 C14 C15 C16 -1.1(16)
C14 C15 C16 C17 -1.0(16)
C15 C16 C17 N1 3.3(15)
C15 C16 C17 C18 -179.9(10)
C13 N1 C17 C16 -3.6(14)
C24 N1 C17 C16 -178.6(9)
C13 N1 C17 C18 179.5(9)
C24 N1 C17 C18 4.5(13)
C22 N2 C18 C19 -0.6(16)
C23 N2 C18 C19 -177.7(10)
C22 N2 C18 C17 -175.7(9)
C23 N2 C18 C17 7.2(14)
C16 C17 C18 N2 -161.6(10)
N1 C17 C18 N2 15.2(14)
C16 C17 C18 C19 23.5(16)
N1 C17 C18 C19 -159.7(10)
N2 C18 C19 C20 -0.4(16)
C17 C18 C19 C20 174.5(10)
C18 C19 C20 C21 0.8(17)
C19 C20 C21 C22 -0.2(17)
C18 N2 C22 C21 1.1(16)
C23 N2 C22 C21 178.2(10)
C20 C21 C22 N2 -0.7(17)
C22 N2 C23 C24 137.2(10)
C18 N2 C23 C24 -45.7(13)
C13 N1 C24 C23 141.9(10)
C17 N1 C24 C23 -43.1(12)
N2 C23 C24 N1 61.3(11)
